data_7023699
loop_
_publ_author_name
'Sen, Tamal K.'
'Sau, Samaresh Chandra'
'Mukherjee, Arup'
'Hota, Pradip Kumar'
'Mandal, Swadhin K.'
'Maity, Bholanath'
'Koley, Debasis'

_publ_section_title
;
 Abnormal N-heterocyclic carbene main group organometallic chemistry: a
 debut to the homogeneous catalysis.
;
_journal_issue 39
_journal_name_full 'Dalton transactions (Cambridge, England : 2003)'
_journal_page_first 14253
_journal_page_last 14260
_journal_paper_doi 10.1039/c3dt51802g
_journal_volume 42
_journal_year 2013
_chemical_formula_moiety 'C47 H67 N3 Si2 Zn'
_chemical_formula_sum 'C47 H67 N3 Si2 Zn'
_chemical_formula_weight 795.61
_chemical_name_systematic
;
?
;
_space_group_IT_number 14
_symmetry_cell_setting monoclinic
_symmetry_space_group_name_Hall '-P 2yn'
_symmetry_space_group_name_H-M 'P 1 21/n 1'
_atom_sites_solution_hydrogens geom
_atom_sites_solution_primary direct
_atom_sites_solution_secondary difmap
_audit_creation_method SHELXL-97
_cell_angle_alpha 90.00
_cell_angle_beta 96.468(2)
_cell_angle_gamma 90.00
_cell_formula_units_Z 4
_cell_length_a 12.6449(13)
_cell_length_b 22.610(2)
_cell_length_c 15.8432(15)
_cell_measurement_reflns_used 8320
_cell_measurement_temperature 100(2)
_cell_measurement_theta_max 28.13
_cell_measurement_theta_min 2.15
_cell_volume 4500.8(7)
_computing_cell_refinement 'Bruker SMART'
_computing_data_collection 'Bruker SMART'
_computing_data_reduction 'Bruker SAINT'
_computing_molecular_graphics 'Bruker SHELXTL'
_computing_publication_material 'Bruker SHELXTL'
_computing_structure_refinement 'SHELXL-97 (Sheldrick, 1997)'
_computing_structure_solution 'SHELXS-97 (Sheldrick, 1990)'
_diffrn_ambient_temperature 100(2)
_diffrn_measured_fraction_theta_full 1.000
_diffrn_measured_fraction_theta_max 1.000
_diffrn_measurement_device_type 'CCD area detector'
_diffrn_measurement_method 'phi and omega scans'
_diffrn_radiation_monochromator graphite
_diffrn_radiation_source 'fine-focus sealed tube'
_diffrn_radiation_type MoK\a
_diffrn_radiation_wavelength 0.71073
_diffrn_reflns_av_R_equivalents 0.0566
_diffrn_reflns_av_sigmaI/netI 0.0518
_diffrn_reflns_limit_h_max 16
_diffrn_reflns_limit_h_min -16
_diffrn_reflns_limit_k_max 28
_diffrn_reflns_limit_k_min -25
_diffrn_reflns_limit_l_max 20
_diffrn_reflns_limit_l_min -18
_diffrn_reflns_number 41248
_diffrn_reflns_theta_full 27.00
_diffrn_reflns_theta_max 27.00
_diffrn_reflns_theta_min 1.58
_exptl_absorpt_coefficient_mu 0.632
_exptl_absorpt_correction_T_max 0.939
_exptl_absorpt_correction_T_min 0.892
_exptl_absorpt_correction_type multi-scan
_exptl_absorpt_process_details 'SADABS; BRUKER; 2008'
_exptl_crystal_colour yellow
_exptl_crystal_density_diffrn 1.174
_exptl_crystal_density_method 'not measured'
_exptl_crystal_description block
_exptl_crystal_F_000 1712
_exptl_crystal_size_max 0.2
_exptl_crystal_size_mid 0.15
_exptl_crystal_size_min 0.1
_refine_diff_density_max 0.481
_refine_diff_density_min -0.293
_refine_diff_density_rms 0.062
_refine_ls_extinction_method none
_refine_ls_goodness_of_fit_ref 1.014
_refine_ls_hydrogen_treatment constr
_refine_ls_matrix_type full
_refine_ls_number_parameters 493
_refine_ls_number_reflns 9831
_refine_ls_number_restraints 0
_refine_ls_restrained_S_all 1.014
_refine_ls_R_factor_all 0.0601
_refine_ls_R_factor_gt 0.0373
_refine_ls_shift/su_max 0.001
_refine_ls_shift/su_mean 0.000
_refine_ls_structure_factor_coef Fsqd
_refine_ls_weighting_details 'calc w=1/[\s^2^(Fo^2^)+(0.0368P)^2^+2.3664P] where P=(Fo^2^+2Fc^2^)/3'
_refine_ls_weighting_scheme calc
_refine_ls_wR_factor_gt 0.0818
_refine_ls_wR_factor_ref 0.0917
_reflns_number_gt 7438
_reflns_number_total 9831
_reflns_threshold_expression >2sigma(I)
_cod_data_source_file c3dt51802g.txt
_cod_data_source_block complex1
_cod_depositor_comments
;
The following automatic conversions were performed:

'_symmetry_cell_setting' value 'Monoclinic' changed to 'monoclinic'
according to /home/saulius/struct/CIF-dictionaries/cif_core.dic
dictionary named 'cif_core.dic' version 2.4.2 from 2011-04-26.

Automatic conversion script
Id: cif_fix_values 1891 2012-01-12 08:04:46Z andrius 
;
_cod_original_cell_volume 4500.7(8)
_cod_original_sg_symbol_H-M P2(1)/n
_cod_database_code 7023699

loop_
_symmetry_equiv_pos_as_xyz
'x, y, z'
'-x+1/2, y+1/2, -z+1/2'
'-x, -y, -z'
'x-1/2, -y-1/2, z-1/2'

loop_
_atom_site_label
_atom_site_type_symbol
_atom_site_fract_x
_atom_site_fract_y
_atom_site_fract_z
_atom_site_U_iso_or_equiv
_atom_site_adp_type
_atom_site_occupancy
_atom_site_symmetry_multiplicity
_atom_site_calc_flag
_atom_site_refinement_flags
Zn1 Zn 0.482606(17) 0.032820(10) 0.244987(14) 0.01449(7) Uani 1 1 d .
Si1 Si 0.72192(4) 0.06180(3) 0.32607(4) 0.01633(13) Uani 1 1 d .
Si2 Si 0.67556(4) -0.04079(3) 0.20844(4) 0.01759(13) Uani 1 1 d .
N1 N 0.63870(12) 0.02214(7) 0.25580(10) 0.0157(4) Uani 1 1 d .
N2 N 0.32278(11) 0.13362(7) 0.20789(10) 0.0110(3) Uani 1 1 d .
C1I C 0.33236(15) 0.13415(9) 0.39186(12) 0.0165(4) Uani 1 1 d .
H1I H 0.3869 0.1473 0.3567 0.020 Uiso 1 1 calc R
N4 N 0.39557(12) 0.20634(7) 0.14745(10) 0.0111(3) Uani 1 1 d .
C1 C 0.38702(16) -0.03558(10) 0.26440(14) 0.0236(5) Uani 1 1 d .
H1A H 0.3140 -0.0233 0.2484 0.028 Uiso 1 1 calc R
H1B H 0.4022 -0.0674 0.2265 0.028 Uiso 1 1 calc R
C2 C 0.3953(2) -0.06019(11) 0.35458(16) 0.0360(6) Uani 1 1 d .
H2A H 0.4685 -0.0686 0.3739 0.054 Uiso 1 1 calc R
H2B H 0.3543 -0.0959 0.3550 0.054 Uiso 1 1 calc R
H2C H 0.3685 -0.0316 0.3915 0.054 Uiso 1 1 calc R
C3 C 0.79386(19) 0.01439(11) 0.41147(15) 0.0320(6) Uani 1 1 d .
H3A H 0.7432 -0.0033 0.4446 0.048 Uiso 1 1 calc R
H3B H 0.8427 0.0383 0.4475 0.048 Uiso 1 1 calc R
H3C H 0.8324 -0.0161 0.3859 0.048 Uiso 1 1 calc R
C4 C 0.82805(16) 0.10400(10) 0.27838(14) 0.0205(5) Uani 1 1 d .
H4A H 0.8625 0.0784 0.2415 0.031 Uiso 1 1 calc R
H4B H 0.8795 0.1183 0.3228 0.031 Uiso 1 1 calc R
H4C H 0.7965 0.1368 0.2463 0.031 Uiso 1 1 calc R
C5 C 0.64780(17) 0.11813(11) 0.38306(16) 0.0319(6) Uani 1 1 d .
H5A H 0.6124 0.1452 0.3426 0.048 Uiso 1 1 calc R
H5B H 0.6969 0.1395 0.4225 0.048 Uiso 1 1 calc R
H5C H 0.5961 0.0986 0.4132 0.048 Uiso 1 1 calc R
C6 C 0.6634(2) -0.10898(10) 0.27449(15) 0.0297(5) Uani 1 1 d .
H6A H 0.6961 -0.1020 0.3313 0.045 Uiso 1 1 calc R
H6B H 0.6985 -0.1414 0.2502 0.045 Uiso 1 1 calc R
H6C H 0.5896 -0.1184 0.2758 0.045 Uiso 1 1 calc R
C7 C 0.81798(17) -0.03986(11) 0.18405(15) 0.0287(5) Uani 1 1 d .
H7A H 0.8297 -0.0056 0.1506 0.043 Uiso 1 1 calc R
H7B H 0.8321 -0.0749 0.1530 0.043 Uiso 1 1 calc R
H7C H 0.8647 -0.0386 0.2362 0.043 Uiso 1 1 calc R
C8 C 0.59397(18) -0.05325(11) 0.10346(14) 0.0264(5) Uani 1 1 d .
H8A H 0.5198 -0.0533 0.1113 0.040 Uiso 1 1 calc R
H8B H 0.6126 -0.0907 0.0805 0.040 Uiso 1 1 calc R
H8C H 0.6078 -0.0222 0.0649 0.040 Uiso 1 1 calc R
C9 C 0.42878(14) 0.11515(9) 0.20410(12) 0.0123(4) Uani 1 1 d .
C10 C 0.24425(14) 0.09932(9) 0.24633(12) 0.0121(4) Uani 1 1 d .
C11 C 0.16755(14) 0.06850(9) 0.19352(12) 0.0151(4) Uani 1 1 d .
C12 C 0.09195(15) 0.03724(9) 0.23272(13) 0.0183(4) Uani 1 1 d .
H12 H 0.0398 0.0159 0.1996 0.022 Uiso 1 1 calc R
C13 C 0.09281(15) 0.03728(10) 0.32009(14) 0.0211(5) Uani 1 1 d .
H13 H 0.0411 0.0164 0.3450 0.025 Uiso 1 1 calc R
C14 C 0.17012(15) 0.06826(10) 0.37054(13) 0.0191(4) Uani 1 1 d .
H14 H 0.1697 0.0680 0.4292 0.023 Uiso 1 1 calc R
C15 C 0.24852(14) 0.09979(9) 0.33502(12) 0.0150(4) Uani 1 1 d .
C16 C 0.38644(17) 0.09578(10) 0.46267(14) 0.0255(5) Uani 1 1 d .
H16A H 0.3354 0.0841 0.5000 0.038 Uiso 1 1 calc R
H16B H 0.4427 0.1178 0.4941 0.038 Uiso 1 1 calc R
H16C H 0.4154 0.0612 0.4387 0.038 Uiso 1 1 calc R
C17 C 0.28510(18) 0.18902(11) 0.42926(15) 0.0299(5) Uani 1 1 d .
H17A H 0.2311 0.1773 0.4639 0.045 Uiso 1 1 calc R
H17B H 0.2542 0.2140 0.3841 0.045 Uiso 1 1 calc R
H17C H 0.3402 0.2102 0.4633 0.045 Uiso 1 1 calc R
C18 C 0.16512(15) 0.06722(10) 0.09760(13) 0.0183(4) Uani 1 1 d .
H18 H 0.2202 0.0943 0.0821 0.022 Uiso 1 1 calc R
C19 C 0.1918(2) 0.00525(11) 0.06708(15) 0.0317(6) Uani 1 1 d .
H19A H 0.2606 -0.0064 0.0938 0.048 Uiso 1 1 calc R
H19B H 0.1925 0.0057 0.0066 0.048 Uiso 1 1 calc R
H19C H 0.1391 -0.0223 0.0818 0.048 Uiso 1 1 calc R
C20 C 0.05794(17) 0.08871(11) 0.05363(14) 0.0295(5) Uani 1 1 d .
H20A H 0.0026 0.0625 0.0671 0.044 Uiso 1 1 calc R
H20B H 0.0602 0.0893 -0.0067 0.044 Uiso 1 1 calc R
H20C H 0.0439 0.1279 0.0730 0.044 Uiso 1 1 calc R
C21 C 0.30339(14) 0.18718(9) 0.17337(12) 0.0118(4) Uani 1 1 d .
C22 C 0.20069(14) 0.21824(9) 0.15815(12) 0.0133(4) Uani 1 1 d .
C23 C 0.12490(15) 0.21691(10) 0.21574(13) 0.0180(4) Uani 1 1 d .
H23 H 0.1381 0.1957 0.2661 0.022 Uiso 1 1 calc R
C24 C 0.02977(15) 0.24734(10) 0.19765(13) 0.0200(5) Uani 1 1 d .
H24 H -0.0204 0.2464 0.2362 0.024 Uiso 1 1 calc R
C25 C 0.00870(15) 0.27890(9) 0.12327(13) 0.0184(4) Uani 1 1 d .
H25 H -0.0547 0.2998 0.1123 0.022 Uiso 1 1 calc R
C26 C 0.08216(15) 0.27940(10) 0.06504(14) 0.0206(5) Uani 1 1 d .
H26 H 0.0678 0.3000 0.0142 0.025 Uiso 1 1 calc R
C27 C 0.17720(15) 0.24921(10) 0.08258(13) 0.0185(4) Uani 1 1 d .
H27 H 0.2263 0.2496 0.0431 0.022 Uiso 1 1 calc R
C28 C 0.41581(14) 0.26627(9) 0.12094(12) 0.0132(4) Uani 1 1 d .
C29 C 0.42032(15) 0.31104(9) 0.18206(13) 0.0170(4) Uani 1 1 d .
C30 C 0.40104(16) 0.30077(10) 0.27432(13) 0.0205(5) Uani 1 1 d .
H30 H 0.3784 0.2596 0.2791 0.025 Uiso 1 1 calc R
C31 C 0.5019(2) 0.30877(14) 0.33457(15) 0.0425(7) Uani 1 1 d .
H31A H 0.5548 0.2812 0.3203 0.064 Uiso 1 1 calc R
H31B H 0.4869 0.3019 0.3918 0.064 Uiso 1 1 calc R
H31C H 0.5280 0.3484 0.3297 0.064 Uiso 1 1 calc R
C32 C 0.3113(2) 0.33975(12) 0.29939(17) 0.0416(7) Uani 1 1 d .
H32A H 0.2975 0.3302 0.3562 0.062 Uiso 1 1 calc R
H32B H 0.2481 0.3330 0.2610 0.062 Uiso 1 1 calc R
H32C H 0.3316 0.3806 0.2968 0.062 Uiso 1 1 calc R
C33 C 0.44565(17) 0.36779(10) 0.15632(14) 0.0245(5) Uani 1 1 d .
H33 H 0.4490 0.3987 0.1952 0.029 Uiso 1 1 calc R
C34 C 0.46585(18) 0.37874(10) 0.07400(14) 0.0268(5) Uani 1 1 d .
H34 H 0.4836 0.4168 0.0582 0.032 Uiso 1 1 calc R
C35 C 0.45984(16) 0.33378(10) 0.01508(14) 0.0222(5) Uani 1 1 d .
H35 H 0.4733 0.3421 -0.0402 0.027 Uiso 1 1 calc R
C36 C 0.43419(14) 0.27626(9) 0.03612(12) 0.0155(4) Uani 1 1 d .
C37 C 0.42746(16) 0.22830(10) -0.03128(13) 0.0184(4) Uani 1 1 d .
H37 H 0.4140 0.1905 -0.0040 0.022 Uiso 1 1 calc R
C38 C 0.53236(17) 0.22295(11) -0.07073(14) 0.0253(5) Uani 1 1 d .
H38A H 0.5435 0.2581 -0.1026 0.038 Uiso 1 1 calc R
H38B H 0.5292 0.1893 -0.1078 0.038 Uiso 1 1 calc R
H38C H 0.5901 0.2181 -0.0265 0.038 Uiso 1 1 calc R
C39 C 0.33667(17) 0.23930(11) -0.10218(14) 0.0256(5) Uani 1 1 d .
H39A H 0.2701 0.2399 -0.0785 0.038 Uiso 1 1 calc R
H39B H 0.3356 0.2082 -0.1436 0.038 Uiso 1 1 calc R
H39C H 0.3474 0.2766 -0.1289 0.038 Uiso 1 1 calc R
C40 C 0.47308(14) 0.16193(9) 0.16597(12) 0.0124(4) Uani 1 1 d .
C41 C 0.58062(14) 0.16836(9) 0.13862(12) 0.0139(4) Uani 1 1 d .
C42 C 0.64256(14) 0.21880(9) 0.15607(13) 0.0166(4) Uani 1 1 d .
H42 H 0.6180 0.2491 0.1884 0.020 Uiso 1 1 calc R
C43 C 0.74060(15) 0.22406(10) 0.12545(14) 0.0210(5) Uani 1 1 d .
H43 H 0.7811 0.2581 0.1368 0.025 Uiso 1 1 calc R
C44 C 0.77842(16) 0.17888(10) 0.07812(14) 0.0229(5) Uani 1 1 d .
H44 H 0.8440 0.1826 0.0574 0.027 Uiso 1 1 calc R
C45 C 0.71852(16) 0.12815(10) 0.06169(14) 0.0228(5) Uani 1 1 d .
H45 H 0.7442 0.0976 0.0305 0.027 Uiso 1 1 calc R
C46 C 0.61988(15) 0.12292(9) 0.09179(13) 0.0178(4) Uani 1 1 d .
H46 H 0.5798 0.0888 0.0805 0.021 Uiso 1 1 calc R

loop_
_atom_site_aniso_label
_atom_site_aniso_U_11
_atom_site_aniso_U_22
_atom_site_aniso_U_33
_atom_site_aniso_U_23
_atom_site_aniso_U_13
_atom_site_aniso_U_12
Zn1 0.01253(11) 0.01100(12) 0.01971(12) 0.00227(10) 0.00081(8) 0.00004(9)
Si1 0.0143(3) 0.0167(3) 0.0179(3) -0.0010(2) 0.0019(2) -0.0011(2)
Si2 0.0194(3) 0.0136(3) 0.0199(3) -0.0010(2) 0.0027(2) 0.0017(2)
N1 0.0130(8) 0.0143(9) 0.0198(9) -0.0002(7) 0.0008(6) -0.0002(6)
N2 0.0105(7) 0.0106(8) 0.0121(8) 0.0004(7) 0.0024(6) -0.0008(6)
C1I 0.0181(10) 0.0179(11) 0.0136(9) -0.0006(9) 0.0028(8) -0.0028(8)
N4 0.0114(7) 0.0087(8) 0.0134(8) 0.0004(7) 0.0021(6) -0.0004(6)
C1 0.0178(10) 0.0164(11) 0.0353(13) 0.0078(10) -0.0021(9) -0.0008(8)
C2 0.0494(15) 0.0217(14) 0.0376(14) 0.0037(12) 0.0081(12) -0.0068(11)
C3 0.0335(13) 0.0336(15) 0.0264(12) 0.0070(11) -0.0067(10) -0.0094(10)
C4 0.0190(10) 0.0183(12) 0.0237(11) 0.0005(10) 0.0009(8) -0.0005(8)
C5 0.0224(11) 0.0372(15) 0.0370(14) -0.0202(12) 0.0080(10) -0.0035(10)
C6 0.0428(14) 0.0155(12) 0.0306(13) 0.0005(11) 0.0031(10) 0.0028(10)
C7 0.0236(11) 0.0297(14) 0.0337(13) -0.0046(11) 0.0072(9) 0.0079(10)
C8 0.0323(12) 0.0217(12) 0.0246(12) -0.0047(10) 0.0006(9) -0.0014(9)
C9 0.0112(9) 0.0121(10) 0.0134(9) -0.0024(8) 0.0009(7) 0.0000(7)
C10 0.0092(8) 0.0117(10) 0.0156(9) 0.0041(8) 0.0028(7) 0.0013(7)
C11 0.0137(9) 0.0140(11) 0.0176(10) 0.0035(9) 0.0015(7) 0.0019(7)
C12 0.0133(9) 0.0172(11) 0.0236(11) 0.0009(9) -0.0007(8) -0.0030(8)
C13 0.0163(10) 0.0220(12) 0.0257(11) 0.0090(10) 0.0063(8) -0.0012(8)
C14 0.0181(10) 0.0238(12) 0.0162(10) 0.0051(9) 0.0054(8) 0.0022(8)
C15 0.0144(9) 0.0144(11) 0.0164(10) 0.0020(9) 0.0028(7) 0.0019(7)
C16 0.0247(11) 0.0251(13) 0.0249(12) 0.0047(10) -0.0054(9) -0.0039(9)
C17 0.0309(12) 0.0277(14) 0.0297(13) -0.0072(11) -0.0032(10) 0.0045(10)
C18 0.0177(10) 0.0205(12) 0.0160(10) -0.0001(9) -0.0005(8) -0.0034(8)
C19 0.0463(15) 0.0252(14) 0.0227(12) -0.0044(11) -0.0003(10) 0.0033(11)
C20 0.0267(12) 0.0375(15) 0.0224(11) 0.0015(11) -0.0056(9) 0.0003(10)
C21 0.0116(9) 0.0123(10) 0.0115(9) -0.0013(8) 0.0014(7) -0.0008(7)
C22 0.0133(9) 0.0103(10) 0.0160(10) -0.0011(8) 0.0007(7) 0.0001(7)
C23 0.0178(10) 0.0212(12) 0.0149(10) 0.0028(9) 0.0019(8) 0.0027(8)
C24 0.0161(10) 0.0263(13) 0.0183(10) -0.0014(10) 0.0054(8) 0.0032(8)
C25 0.0131(9) 0.0176(11) 0.0243(11) 0.0003(9) 0.0004(8) 0.0030(8)
C26 0.0174(10) 0.0215(12) 0.0228(11) 0.0102(10) 0.0012(8) 0.0018(8)
C27 0.0156(10) 0.0221(12) 0.0186(10) 0.0051(9) 0.0052(8) 0.0013(8)
C28 0.0123(9) 0.0087(10) 0.0184(10) 0.0031(8) 0.0009(7) -0.0005(7)
C29 0.0168(10) 0.0132(11) 0.0201(10) 0.0004(9) -0.0017(8) 0.0023(8)
C30 0.0291(11) 0.0143(11) 0.0182(10) -0.0032(9) 0.0032(9) 0.0004(8)
C31 0.0418(15) 0.063(2) 0.0214(13) 0.0042(13) -0.0022(11) -0.0104(13)
C32 0.0561(17) 0.0357(16) 0.0355(14) -0.0010(13) 0.0162(13) 0.0144(13)
C33 0.0341(12) 0.0125(11) 0.0254(12) -0.0017(10) -0.0034(9) -0.0019(9)
C34 0.0352(13) 0.0138(12) 0.0291(12) 0.0060(10) -0.0057(10) -0.0081(9)
C35 0.0270(11) 0.0211(12) 0.0178(11) 0.0063(10) -0.0003(8) -0.0070(9)
C36 0.0141(9) 0.0150(11) 0.0169(10) 0.0014(9) -0.0001(7) -0.0013(7)
C37 0.0237(10) 0.0159(11) 0.0166(10) 0.0016(9) 0.0063(8) -0.0027(8)
C38 0.0277(12) 0.0308(14) 0.0187(11) 0.0033(10) 0.0079(9) 0.0026(9)
C39 0.0253(11) 0.0317(14) 0.0198(11) -0.0051(10) 0.0026(9) -0.0042(9)
C40 0.0145(9) 0.0100(10) 0.0127(9) -0.0017(8) 0.0009(7) 0.0036(7)
C41 0.0121(9) 0.0142(11) 0.0154(9) 0.0046(8) 0.0013(7) 0.0003(7)
C42 0.0141(9) 0.0150(11) 0.0209(10) 0.0020(9) 0.0029(8) 0.0019(8)
C43 0.0145(10) 0.0199(12) 0.0283(12) 0.0061(10) 0.0015(8) -0.0026(8)
C44 0.0137(10) 0.0297(13) 0.0266(12) 0.0094(10) 0.0083(8) 0.0016(8)
C45 0.0231(11) 0.0232(13) 0.0240(11) 0.0006(10) 0.0111(9) 0.0077(9)
C46 0.0194(10) 0.0147(11) 0.0198(10) 0.0027(9) 0.0038(8) -0.0001(8)

loop_
_atom_type_symbol
_atom_type_description
_atom_type_scat_dispersion_real
_atom_type_scat_dispersion_imag
_atom_type_scat_source
C C 0.0033 0.0016 'International Tables Vol C Tables 4.2.6.8 and 6.1.1.4'
H H 0.0000 0.0000 'International Tables Vol C Tables 4.2.6.8 and 6.1.1.4'
N N 0.0061 0.0033 'International Tables Vol C Tables 4.2.6.8 and 6.1.1.4'
Si Si 0.0817 0.0704 'International Tables Vol C Tables 4.2.6.8 and 6.1.1.4'
Zn Zn 0.2839 1.4301 'International Tables Vol C Tables 4.2.6.8 and 6.1.1.4'

loop_
_geom_angle_atom_site_label_1
_geom_angle_atom_site_label_2
_geom_angle_atom_site_label_3
_geom_angle
N1 Zn1 C1 120.34(8)
N1 Zn1 C9 115.38(7)
C1 Zn1 C9 124.10(8)
N1 Si1 C5 111.61(9)
N1 Si1 C4 115.04(9)
C5 Si1 C4 105.56(10)
N1 Si1 C3 112.62(10)
C5 Si1 C3 105.60(12)
C4 Si1 C3 105.68(10)
N1 Si2 C8 111.50(10)
N1 Si2 C6 113.44(10)
C8 Si2 C6 107.40(11)
N1 Si2 C7 113.42(10)
C8 Si2 C7 105.22(11)
C6 Si2 C7 105.26(11)
Si2 N1 Si1 123.45(10)
Si2 N1 Zn1 112.65(9)
Si1 N1 Zn1 122.07(9)
C21 N2 C9 112.39(15)
C21 N2 C10 123.60(15)
C9 N2 C10 124.00(15)
C16 C1I C15 111.76(17)
C16 C1I C17 109.95(18)
C15 C1I C17 111.54(16)
C16 C1I H1I 107.8
C15 C1I H1I 107.8
C17 C1I H1I 107.8
C21 N4 C40 108.17(16)
C21 N4 C28 125.07(15)
C40 N4 C28 125.75(15)
C2 C1 Zn1 116.44(16)
C2 C1 H1A 108.2
Zn1 C1 H1A 108.2
C2 C1 H1B 108.2
Zn1 C1 H1B 108.2
H1A C1 H1B 107.3
C1 C2 H2A 109.5
C1 C2 H2B 109.5
H2A C2 H2B 109.5
C1 C2 H2C 109.5
H2A C2 H2C 109.5
H2B C2 H2C 109.5
Si1 C3 H3A 109.5
Si1 C3 H3B 109.5
H3A C3 H3B 109.5
Si1 C3 H3C 109.5
H3A C3 H3C 109.5
H3B C3 H3C 109.5
Si1 C4 H4A 109.5
Si1 C4 H4B 109.5
H4A C4 H4B 109.5
Si1 C4 H4C 109.5
H4A C4 H4C 109.5
H4B C4 H4C 109.5
Si1 C5 H5A 109.5
Si1 C5 H5B 109.5
H5A C5 H5B 109.5
Si1 C5 H5C 109.5
H5A C5 H5C 109.5
H5B C5 H5C 109.5
Si2 C6 H6A 109.5
Si2 C6 H6B 109.5
H6A C6 H6B 109.5
Si2 C6 H6C 109.5
H6A C6 H6C 109.5
H6B C6 H6C 109.5
Si2 C7 H7A 109.5
Si2 C7 H7B 109.5
H7A C7 H7B 109.5
Si2 C7 H7C 109.5
H7A C7 H7C 109.5
H7B C7 H7C 109.5
Si2 C8 H8A 109.5
Si2 C8 H8B 109.5
H8A C8 H8B 109.5
Si2 C8 H8C 109.5
H8A C8 H8C 109.5
H8B C8 H8C 109.5
C40 C9 N2 103.17(16)
C40 C9 Zn1 134.39(14)
N2 C9 Zn1 122.36(13)
C11 C10 C15 123.48(17)
C11 C10 N2 118.64(16)
C15 C10 N2 117.87(16)
C12 C11 C10 116.93(18)
C12 C11 C18 120.04(18)
C10 C11 C18 123.02(17)
C13 C12 C11 121.23(19)
C13 C12 H12 119.4
C11 C12 H12 119.4
C14 C13 C12 120.30(19)
C14 C13 H13 119.8
C12 C13 H13 119.8
C13 C14 C15 121.06(19)
C13 C14 H14 119.5
C15 C14 H14 119.5
C14 C15 C10 116.98(18)
C14 C15 C1I 120.15(17)
C10 C15 C1I 122.85(17)
C1I C16 H16A 109.5
C1I C16 H16B 109.5
H16A C16 H16B 109.5
C1I C16 H16C 109.5
H16A C16 H16C 109.5
H16B C16 H16C 109.5
C1I C17 H17A 109.5
C1I C17 H17B 109.5
H17A C17 H17B 109.5
C1I C17 H17C 109.5
H17A C17 H17C 109.5
H17B C17 H17C 109.5
C11 C18 C20 111.51(17)
C11 C18 C19 110.68(18)
C20 C18 C19 111.20(18)
C11 C18 H18 107.8
C20 C18 H18 107.8
C19 C18 H18 107.8
C18 C19 H19A 109.5
C18 C19 H19B 109.5
H19A C19 H19B 109.5
C18 C19 H19C 109.5
H19A C19 H19C 109.5
H19B C19 H19C 109.5
C18 C20 H20A 109.5
C18 C20 H20B 109.5
H20A C20 H20B 109.5
C18 C20 H20C 109.5
H20A C20 H20C 109.5
H20B C20 H20C 109.5
N2 C21 N4 106.84(15)
N2 C21 C22 127.97(16)
N4 C21 C22 124.97(17)
C27 C22 C23 118.56(18)
C27 C22 C21 118.70(16)
C23 C22 C21 122.73(18)
C24 C23 C22 119.83(19)
C24 C23 H23 120.1
C22 C23 H23 120.1
C25 C24 C23 120.87(18)
C25 C24 H24 119.6
C23 C24 H24 119.6
C24 C25 C26 119.73(18)
C24 C25 H25 120.1
C26 C25 H25 120.1
C25 C26 C27 119.8(2)
C25 C26 H26 120.1
C27 C26 H26 120.1
C26 C27 C22 121.21(18)
C26 C27 H27 119.4
C22 C27 H27 119.4
C29 C28 C36 123.16(18)
C29 C28 N4 118.09(17)
C36 C28 N4 118.70(17)
C33 C29 C28 117.16(18)
C33 C29 C30 119.13(19)
C28 C29 C30 123.70(18)
C31 C30 C32 111.4(2)
C31 C30 C29 111.78(18)
C32 C30 C29 111.44(18)
C31 C30 H30 107.3
C32 C30 H30 107.3
C29 C30 H30 107.3
C30 C31 H31A 109.5
C30 C31 H31B 109.5
H31A C31 H31B 109.5
C30 C31 H31C 109.5
H31A C31 H31C 109.5
H31B C31 H31C 109.5
C30 C32 H32A 109.5
C30 C32 H32B 109.5
H32A C32 H32B 109.5
C30 C32 H32C 109.5
H32A C32 H32C 109.5
H32B C32 H32C 109.5
C34 C33 C29 121.0(2)
C34 C33 H33 119.5
C29 C33 H33 119.5
C35 C34 C33 120.4(2)
C35 C34 H34 119.8
C33 C34 H34 119.8
C34 C35 C36 121.66(19)
C34 C35 H35 119.2
C36 C35 H35 119.2
C35 C36 C28 116.57(19)
C35 C36 C37 119.72(18)
C28 C36 C37 123.70(18)
C36 C37 C39 112.19(17)
C36 C37 C38 111.15(17)
C39 C37 C38 108.96(17)
C36 C37 H37 108.1
C39 C37 H37 108.1
C38 C37 H37 108.1
C37 C38 H38A 109.5
C37 C38 H38B 109.5
H38A C38 H38B 109.5
C37 C38 H38C 109.5
H38A C38 H38C 109.5
H38B C38 H38C 109.5
C37 C39 H39A 109.5
C37 C39 H39B 109.5
H39A C39 H39B 109.5
C37 C39 H39C 109.5
H39A C39 H39C 109.5
H39B C39 H39C 109.5
C9 C40 N4 109.42(16)
C9 C40 C41 129.81(17)
N4 C40 C41 120.59(17)
C46 C41 C42 118.93(17)
C46 C41 C40 118.58(18)
C42 C41 C40 122.47(18)
C43 C42 C41 120.37(19)
C43 C42 H42 119.8
C41 C42 H42 119.8
C44 C43 C42 120.2(2)
C44 C43 H43 119.9
C42 C43 H43 119.9
C45 C44 C43 119.91(18)
C45 C44 H44 120.0
C43 C44 H44 120.0
C44 C45 C46 120.0(2)
C44 C45 H45 120.0
C46 C45 H45 120.0
C45 C46 C41 120.5(2)
C45 C46 H46 119.7
C41 C46 H46 119.7

loop_
_geom_bond_atom_site_label_1
_geom_bond_atom_site_label_2
_geom_bond_distance
Zn1 N1 1.9767(15)
Zn1 C1 2.008(2)
Zn1 C9 2.061(2)
Si1 N1 1.6991(17)
Si1 C5 1.872(2)
Si1 C4 1.874(2)
Si1 C3 1.879(2)
Si2 N1 1.6981(18)
Si2 C8 1.877(2)
Si2 C6 1.879(2)
Si2 C7 1.884(2)
N2 C21 1.340(2)
N2 C9 1.412(2)
N2 C10 1.447(2)
C1I C16 1.519(3)
C1I C15 1.524(3)
C1I C17 1.526(3)
C1I H1I 0.9800
N4 C21 1.350(2)
N4 C40 1.411(2)
N4 C28 1.450(2)
C1 C2 1.526(3)
C1 H1A 0.9700
C1 H1B 0.9700
C2 H2A 0.9600
C2 H2B 0.9600
C2 H2C 0.9600
C3 H3A 0.9600
C3 H3B 0.9600
C3 H3C 0.9600
C4 H4A 0.9600
C4 H4B 0.9600
C4 H4C 0.9600
C5 H5A 0.9600
C5 H5B 0.9600
C5 H5C 0.9600
C6 H6A 0.9600
C6 H6B 0.9600
C6 H6C 0.9600
C7 H7A 0.9600
C7 H7B 0.9600
C7 H7C 0.9600
C8 H8A 0.9600
C8 H8B 0.9600
C8 H8C 0.9600
C9 C40 1.369(3)
C10 C11 1.394(3)
C10 C15 1.400(3)
C11 C12 1.390(3)
C11 C18 1.517(3)
C12 C13 1.383(3)
C12 H12 0.9300
C13 C14 1.382(3)
C13 H13 0.9300
C14 C15 1.390(3)
C14 H14 0.9300
C16 H16A 0.9600
C16 H16B 0.9600
C16 H16C 0.9600
C17 H17A 0.9600
C17 H17B 0.9600
C17 H17C 0.9600
C18 C20 1.531(3)
C18 C19 1.532(3)
C18 H18 0.9800
C19 H19A 0.9600
C19 H19B 0.9600
C19 H19C 0.9600
C20 H20A 0.9600
C20 H20B 0.9600
C20 H20C 0.9600
C21 C22 1.472(2)
C22 C27 1.390(3)
C22 C23 1.396(3)
C23 C24 1.387(3)
C23 H23 0.9300
C24 C25 1.378(3)
C24 H24 0.9300
C25 C26 1.381(3)
C25 H25 0.9300
C26 C27 1.383(3)
C26 H26 0.9300
C27 H27 0.9300
C28 C29 1.398(3)
C28 C36 1.407(3)
C29 C33 1.395(3)
C29 C30 1.526(3)
C30 C31 1.515(3)
C30 C32 1.525(3)
C30 H30 0.9800
C31 H31A 0.9600
C31 H31B 0.9600
C31 H31C 0.9600
C32 H32A 0.9600
C32 H32B 0.9600
C32 H32C 0.9600
C33 C34 1.379(3)
C33 H33 0.9300
C34 C35 1.376(3)
C34 H34 0.9300
C35 C36 1.390(3)
C35 H35 0.9300
C36 C37 1.518(3)
C37 C39 1.533(3)
C37 C38 1.533(3)
C37 H37 0.9800
C38 H38A 0.9600
C38 H38B 0.9600
C38 H38C 0.9600
C39 H39A 0.9600
C39 H39B 0.9600
C39 H39C 0.9600
C40 C41 1.480(2)
C41 C46 1.391(3)
C41 C42 1.393(3)
C42 C43 1.386(3)
C42 H42 0.9300
C43 C44 1.384(3)
C43 H43 0.9300
C44 C45 1.383(3)
C44 H44 0.9300
C45 C46 1.390(3)
C45 H45 0.9300
C46 H46 0.9300
